data_7244196
loop_
_publ_author_name
'Smile, Suresh Snoxma'
'Novanna, Motakatla'
'Kannadasan, Sathananthan'
'Shanmugam, Ponnusamy'

_publ_section_title
;
 DMSO--allyl bromide: a mild and efficient reagent for atom economic
 one-pot N-allylation and bromination of 2\%-aryl amines, 2-aryl
 aminoamides, indoles and 7-aza indoles
;
_journal_issue 3
_journal_name_full 'RSC Advances'
_journal_page_first 1834
_journal_page_last 1839
_journal_paper_doi 10.1039/D1RA08588C
_journal_volume 12
_journal_year 2022
_chemical_formula_moiety 'C17 H14 Br N'
_chemical_formula_sum 'C17 H14 Br N'
_chemical_formula_weight 312.20
_chemical_name_common SS1-246RF1
_chemical_name_systematic 1-allyl-3-bromo-2-phenyl-1H-indole
_space_group_crystal_system orthorhombic
_space_group_IT_number 33
_space_group_name_Hall 'P 2c -2n'
_space_group_name_H-M_alt 'P n a 21'
_atom_sites_solution_hydrogens geom
_audit_creation_method SHELXL-2018/3
_audit_update_record
;
2020-11-23 deposited with the CCDC.	2021-12-23 downloaded from the CCDC.
;
_cell_angle_alpha 90
_cell_angle_beta 90
_cell_angle_gamma 90
_cell_formula_units_Z 4
_cell_length_a 8.2567(5)
_cell_length_b 19.7843(11)
_cell_length_c 8.8668(5)
_cell_measurement_reflns_used 9099
_cell_measurement_temperature 296(2)
_cell_measurement_theta_max 28.29
_cell_measurement_theta_min 3.21
_cell_volume 1448.42(14)
_computing_cell_refinement 'APEX3/SAINT (Bruker, 2016)'
_computing_data_collection 'APEX3 (Bruker, 2016)'
_computing_data_reduction 'SAINT/XPREP (Bruker, 2016)'
_computing_molecular_graphics 'ORTEP3 (Farrugia, 1997) and Mercury (Bruno et al., 2002)'
_computing_publication_material 'SHELXL-2018/3 (Sheldrick, 2018)'
_computing_structure_refinement 'SHELXL-2018/3 (Sheldrick, 2018)'
_computing_structure_solution 'SHELXT-2018/2 (Sheldrick, 2018)'
_diffrn_ambient_temperature 296(2)
_diffrn_measured_fraction_theta_full 0.991
_diffrn_measured_fraction_theta_max 0.994
_diffrn_measurement_device_type 'Bruker axs kappa apex3 CMOS Diffractometer'
_diffrn_measurement_method '\w and \f scan'
_diffrn_radiation_monochromator graphite
_diffrn_radiation_source 'fine-focus sealed tube'
_diffrn_radiation_type MoK\a
_diffrn_radiation_wavelength 0.71073
_diffrn_reflns_av_R_equivalents 0.0631
_diffrn_reflns_av_unetI/netI 0.0389
_diffrn_reflns_Laue_measured_fraction_full 0.991
_diffrn_reflns_Laue_measured_fraction_max 0.994
_diffrn_reflns_limit_h_max 11
_diffrn_reflns_limit_h_min -11
_diffrn_reflns_limit_k_max 27
_diffrn_reflns_limit_k_min -27
_diffrn_reflns_limit_l_max 10
_diffrn_reflns_limit_l_min -12
_diffrn_reflns_number 40196
_diffrn_reflns_point_group_measured_fraction_full 0.985
_diffrn_reflns_point_group_measured_fraction_max 0.971
_diffrn_reflns_theta_full 25.242
_diffrn_reflns_theta_max 29.616
_diffrn_reflns_theta_min 3.851
_exptl_absorpt_coefficient_mu 2.823
_exptl_absorpt_correction_T_max 0.7454
_exptl_absorpt_correction_T_min 0.4940
_exptl_absorpt_correction_type multi-scan
_exptl_absorpt_process_details 'SADABS (Bruker, 2016)'
_exptl_crystal_colour yellow
_exptl_crystal_density_diffrn 1.432
_exptl_crystal_description BLOCK
_exptl_crystal_F_000 632
_exptl_crystal_recrystallization_method 'Re-crystallisation from solvent: DCM'
_exptl_crystal_size_max 0.200
_exptl_crystal_size_mid 0.200
_exptl_crystal_size_min 0.180
_refine_diff_density_max 0.338
_refine_diff_density_min -0.343
_refine_diff_density_rms 0.047
_refine_ls_abs_structure_details
;
 Flack x determined using 1152 quotients [(I+)-(I-)]/[(I+)+(I-)]
 (Parsons, Flack and Wagner, Acta Cryst. B69 (2013) 249-259).
;
_refine_ls_abs_structure_Flack 0.045(6)
_refine_ls_extinction_coef 0.059(5)
_refine_ls_extinction_expression Fc^*^=kFc[1+0.001xFc^2^\l^3^/sin(2\q)]^-1/4^
_refine_ls_extinction_method 'SHELXL-2018/3 (Sheldrick 2018)'
_refine_ls_goodness_of_fit_ref 1.022
_refine_ls_hydrogen_treatment constr
_refine_ls_matrix_type full
_refine_ls_number_parameters 173
_refine_ls_number_reflns 3972
_refine_ls_number_restraints 1
_refine_ls_restrained_S_all 1.022
_refine_ls_R_factor_all 0.0587
_refine_ls_R_factor_gt 0.0372
_refine_ls_shift/su_max 0.000
_refine_ls_shift/su_mean 0.000
_refine_ls_structure_factor_coef Fsqd
_refine_ls_weighting_details 'w=1/[\s^2^(Fo^2^)+(0.0372P)^2^+0.4683P] where P=(Fo^2^+2Fc^2^)/3'
_refine_ls_weighting_scheme calc
_refine_ls_wR_factor_gt 0.0825
_refine_ls_wR_factor_ref 0.0907
_reflns_Friedel_coverage 0.844
_reflns_Friedel_fraction_full 0.978
_reflns_Friedel_fraction_max 0.946
_reflns_number_gt 3045
_reflns_number_total 3972
_reflns_threshold_expression 'I > 2\s(I)'
_cod_data_source_file d1ra08588c2.cif
_cod_data_source_block shelx
_cod_database_code 7244196
_shelx_shelxl_version_number 2018/3
_shelx_space_group_comment
;
The symmetry employed for this shelxl refinement is uniquely defined
by the following loop, which should always be used as a source of
symmetry information in preference to the above space-group names.
They are only intended as comments.
;
_shelx_estimated_absorpt_t_min 0.602
_shelx_estimated_absorpt_t_max 0.630

loop_
_space_group_symop_operation_xyz
'x, y, z'
'-x, -y, z+1/2'
'-x+1/2, y+1/2, z+1/2'
'x+1/2, -y+1/2, z'

loop_
_atom_site_label
_atom_site_type_symbol
_atom_site_fract_x
_atom_site_fract_y
_atom_site_fract_z
_atom_site_U_iso_or_equiv
_atom_site_adp_type
_atom_site_occupancy
_atom_site_site_symmetry_order
_atom_site_calc_flag
_atom_site_refinement_flags_posn
_atom_site_refinement_flags_adp
_atom_site_refinement_flags_occupancy
_atom_site_disorder_assembly
_atom_site_disorder_group
C1 C 0.0653(6) 0.81146(18) -0.0004(5) 0.0548(9) Uani 1 1 d . . . . .
H1 H 0.025554 0.802744 -0.096604 0.066 Uiso 1 1 calc R U . . .
C2 C 0.0251(6) 0.7695(2) 0.1178(6) 0.0682(13) Uani 1 1 d . . . . .
H2 H -0.042366 0.732638 0.100576 0.082 Uiso 1 1 calc R U . . .
C3 C 0.0822(7) 0.7809(2) 0.2589(6) 0.0686(13) Uani 1 1 d . . . . .
H3 H 0.054791 0.751872 0.337298 0.082 Uiso 1 1 calc R U . . .
C4 C 0.1810(6) 0.8358(3) 0.2859(5) 0.0635(11) Uani 1 1 d . . . . .
H4 H 0.219549 0.843934 0.382730 0.076 Uiso 1 1 calc R U . . .
C5 C 0.2228(5) 0.87862(19) 0.1696(4) 0.0492(9) Uani 1 1 d . . . . .
H5 H 0.289675 0.915505 0.188250 0.059 Uiso 1 1 calc R U . . .
C6 C 0.1655(4) 0.86694(16) 0.0245(4) 0.0410(7) Uani 1 1 d . . . . .
C7 C 0.2115(4) 0.91086(15) -0.1024(4) 0.0381(7) Uani 1 1 d . . . . .
C8 C 0.2907(4) 0.89571(16) -0.2330(4) 0.0410(7) Uani 1 1 d . . . . .
C9 C 0.3151(4) 0.95523(17) -0.3185(4) 0.0390(7) Uani 1 1 d . . . . .
C10 C 0.3867(4) 0.9703(2) -0.4576(4) 0.0495(9) Uani 1 1 d . . . . .
H10 H 0.434426 0.936525 -0.515411 0.059 Uiso 1 1 calc R U . . .
C11 C 0.3846(5) 1.0365(2) -0.5069(5) 0.0581(10) Uani 1 1 d . . . . .
H11 H 0.432309 1.047199 -0.598832 0.070 Uiso 1 1 calc R U . . .
C12 C 0.3128(5) 1.0875(2) -0.4219(5) 0.0573(10) Uani 1 1 d . . . . .
H12 H 0.312113 1.131436 -0.459098 0.069 Uiso 1 1 calc R U . . .
C13 C 0.2423(4) 1.07429(16) -0.2835(6) 0.0482(7) Uani 1 1 d . . . . .
H13 H 0.195496 1.108560 -0.226530 0.058 Uiso 1 1 calc R U . . .
C14 C 0.2443(4) 1.00765(16) -0.2329(4) 0.0383(7) Uani 1 1 d . . . . .
C15 C 0.0794(4) 1.01722(19) 0.0035(5) 0.0487(8) Uani 1 1 d . . . . .
H15A H 0.018923 0.985024 0.063812 0.058 Uiso 1 1 calc R U . . .
H15B H 0.002133 1.044139 -0.052943 0.058 Uiso 1 1 calc R U . . .
C16 C 0.1740(6) 1.0625(3) 0.1059(6) 0.0701(13) Uani 1 1 d . . . . .
H16 H 0.263017 1.043455 0.154066 0.084 Uiso 1 1 calc R U . . .
C17 C 0.1458(8) 1.1234(3) 0.1336(9) 0.101(2) Uani 1 1 d . . . . .
H17A H 0.058232 1.144875 0.088318 0.122 Uiso 1 1 calc R U . . .
H17B H 0.212518 1.147176 0.199383 0.122 Uiso 1 1 calc R U . . .
N1 N 0.1830(3) 0.98050(13) -0.1020(3) 0.0379(6) Uani 1 1 d . . . . .
Br1 Br 0.36674(7) 0.81009(2) -0.28992(8) 0.0769(2) Uani 1 1 d . . . . .

loop_
_atom_site_aniso_label
_atom_site_aniso_U_11
_atom_site_aniso_U_22
_atom_site_aniso_U_33
_atom_site_aniso_U_23
_atom_site_aniso_U_13
_atom_site_aniso_U_12
C1 0.066(2) 0.0437(19) 0.055(2) -0.0004(16) -0.005(2) -0.0092(16)
C2 0.082(3) 0.041(2) 0.082(3) 0.010(2) 0.008(3) -0.011(2)
C3 0.086(3) 0.054(2) 0.066(3) 0.021(2) 0.016(2) 0.002(2)
C4 0.075(3) 0.069(3) 0.047(2) 0.011(2) 0.001(2) 0.006(2)
C5 0.056(2) 0.0476(18) 0.044(2) 0.0018(14) -0.0030(15) -0.0015(16)
C6 0.0451(18) 0.0351(15) 0.0428(19) 0.0023(14) -0.0009(14) 0.0032(13)
C7 0.0413(16) 0.0341(14) 0.0388(16) -0.0009(12) -0.0062(14) -0.0001(12)
C8 0.0463(17) 0.0375(15) 0.0391(16) -0.0060(13) -0.0076(14) 0.0073(13)
C9 0.0340(15) 0.0472(16) 0.036(2) -0.0016(13) -0.0070(12) 0.0003(12)
C10 0.0427(19) 0.065(2) 0.0411(19) -0.0014(17) 0.0007(15) 0.0033(16)
C11 0.046(2) 0.077(3) 0.051(2) 0.013(2) -0.0003(17) -0.0153(19)
C12 0.053(2) 0.051(2) 0.068(3) 0.0191(19) -0.0040(19) -0.0108(18)
C13 0.0461(17) 0.0402(14) 0.0583(19) 0.003(2) -0.001(2) -0.0041(12)
C14 0.0339(15) 0.0392(15) 0.0418(16) 0.0004(12) -0.0050(13) -0.0023(12)
C15 0.0453(18) 0.0441(18) 0.057(2) -0.0017(16) 0.0116(16) 0.0058(15)
C16 0.075(3) 0.073(3) 0.062(3) -0.025(2) 0.003(2) 0.017(2)
C17 0.112(5) 0.081(4) 0.111(5) -0.043(4) -0.012(4) 0.011(3)
N1 0.0390(14) 0.0330(12) 0.0417(14) -0.0015(11) 0.0038(11) 0.0001(10)
Br1 0.1219(4) 0.0512(2) 0.0577(3) -0.0050(3) 0.0058(3) 0.0312(2)

loop_
_atom_type_symbol
_atom_type_description
_atom_type_scat_dispersion_real
_atom_type_scat_dispersion_imag
_atom_type_scat_source
C C 0.0033 0.0016 'International Tables Vol C Tables 4.2.6.8 and 6.1.1.4'
H H 0.0000 0.0000 'International Tables Vol C Tables 4.2.6.8 and 6.1.1.4'
N N 0.0061 0.0033 'International Tables Vol C Tables 4.2.6.8 and 6.1.1.4'
Br Br -0.2901 2.4595 'International Tables Vol C Tables 4.2.6.8 and 6.1.1.4'

loop_
_geom_angle_atom_site_label_1
_geom_angle_atom_site_label_2
_geom_angle_atom_site_label_3
_geom_angle
_geom_angle_site_symmetry_1
_geom_angle_site_symmetry_3
_geom_angle_publ_flag
C2 C1 C6 119.8(4) . . ?
C2 C1 H1 120.1 . . ?
C6 C1 H1 120.1 . . ?
C3 C2 C1 121.2(4) . . ?
C3 C2 H2 119.4 . . ?
C1 C2 H2 119.4 . . ?
C2 C3 C4 119.8(4) . . ?
C2 C3 H3 120.1 . . ?
C4 C3 H3 120.1 . . ?
C5 C4 C3 120.2(4) . . ?
C5 C4 H4 119.9 . . ?
C3 C4 H4 119.9 . . ?
C4 C5 C6 120.3(4) . . ?
C4 C5 H5 119.8 . . ?
C6 C5 H5 119.8 . . ?
C5 C6 C1 118.7(3) . . ?
C5 C6 C7 121.4(3) . . ?
C1 C6 C7 119.9(3) . . ?
C8 C7 N1 107.5(3) . . ?
C8 C7 C6 130.1(3) . . ?
N1 C7 C6 122.4(3) . . ?
C7 C8 C9 109.9(3) . . ?
C7 C8 Br1 126.0(3) . . ?
C9 C8 Br1 124.0(2) . . ?
C10 C9 C14 119.5(3) . . ?
C10 C9 C8 135.2(3) . . ?
C14 C9 C8 105.3(3) . . ?
C11 C10 C9 118.4(4) . . ?
C11 C10 H10 120.8 . . ?
C9 C10 H10 120.8 . . ?
C10 C11 C12 121.4(4) . . ?
C10 C11 H11 119.3 . . ?
C12 C11 H11 119.3 . . ?
C13 C12 C11 121.5(4) . . ?
C13 C12 H12 119.3 . . ?
C11 C12 H12 119.3 . . ?
C12 C13 C14 117.4(4) . . ?
C12 C13 H13 121.3 . . ?
C14 C13 H13 121.3 . . ?
N1 C14 C13 129.6(3) . . ?
N1 C14 C9 108.6(3) . . ?
C13 C14 C9 121.8(3) . . ?
N1 C15 C16 112.4(3) . . ?
N1 C15 H15A 109.1 . . ?
C16 C15 H15A 109.1 . . ?
N1 C15 H15B 109.1 . . ?
C16 C15 H15B 109.1 . . ?
H15A C15 H15B 107.9 . . ?
C17 C16 C15 126.8(5) . . ?
C17 C16 H16 116.6 . . ?
C15 C16 H16 116.6 . . ?
C16 C17 H17A 120.0 . . ?
C16 C17 H17B 120.0 . . ?
H17A C17 H17B 120.0 . . ?
C14 N1 C7 108.7(3) . . ?
C14 N1 C15 124.2(3) . . ?
C7 N1 C15 126.2(3) . . ?

loop_
_geom_bond_atom_site_label_1
_geom_bond_atom_site_label_2
_geom_bond_distance
_geom_bond_site_symmetry_2
_geom_bond_publ_flag
C1 C2 1.378(6) . ?
C1 C6 1.392(5) . ?
C1 H1 0.9300 . ?
C2 C3 1.356(7) . ?
C2 H2 0.9300 . ?
C3 C4 1.379(8) . ?
C3 H3 0.9300 . ?
C4 C5 1.379(6) . ?
C4 H4 0.9300 . ?
C5 C6 1.390(5) . ?
C5 H5 0.9300 . ?
C6 C7 1.472(5) . ?
C7 C8 1.363(5) . ?
C7 N1 1.398(4) . ?
C8 C9 1.415(5) . ?
C8 Br1 1.876(3) . ?
C9 C10 1.399(5) . ?
C9 C14 1.412(5) . ?
C10 C11 1.380(6) . ?
C10 H10 0.9300 . ?
C11 C12 1.392(7) . ?
C11 H11 0.9300 . ?
C12 C13 1.383(7) . ?
C12 H12 0.9300 . ?
C13 C14 1.393(4) . ?
C13 H13 0.9300 . ?
C14 N1 1.375(4) . ?
C15 N1 1.461(4) . ?
C15 C16 1.496(6) . ?
C15 H15A 0.9700 . ?
C15 H15B 0.9700 . ?
C16 C17 1.250(7) . ?
C16 H16 0.9300 . ?
C17 H17A 0.9300 . ?
C17 H17B 0.9300 . ?

loop_
_geom_torsion_atom_site_label_1
_geom_torsion_atom_site_label_2
_geom_torsion_atom_site_label_3
_geom_torsion_atom_site_label_4
_geom_torsion
_geom_torsion_site_symmetry_1
_geom_torsion_site_symmetry_2
_geom_torsion_site_symmetry_3
_geom_torsion_site_symmetry_4
_geom_torsion_publ_flag
C6 C1 C2 C3 -0.4(7) . . . . ?
C1 C2 C3 C4 0.6(8) . . . . ?
C2 C3 C4 C5 -0.5(8) . . . . ?
C3 C4 C5 C6 0.1(7) . . . . ?
C4 C5 C6 C1 0.1(6) . . . . ?
C4 C5 C6 C7 -178.4(4) . . . . ?
C2 C1 C6 C5 0.0(6) . . . . ?
C2 C1 C6 C7 178.5(4) . . . . ?
C5 C6 C7 C8 119.7(4) . . . . ?
C1 C6 C7 C8 -58.8(5) . . . . ?
C5 C6 C7 N1 -57.4(5) . . . . ?
C1 C6 C7 N1 124.1(4) . . . . ?
N1 C7 C8 C9 0.3(4) . . . . ?
C6 C7 C8 C9 -177.2(3) . . . . ?
N1 C7 C8 Br1 177.4(2) . . . . ?
C6 C7 C8 Br1 0.0(5) . . . . ?
C7 C8 C9 C10 -179.8(4) . . . . ?
Br1 C8 C9 C10 3.0(5) . . . . ?
C7 C8 C9 C14 -0.7(4) . . . . ?
Br1 C8 C9 C14 -177.9(2) . . . . ?
C14 C9 C10 C11 -0.3(5) . . . . ?
C8 C9 C10 C11 178.7(4) . . . . ?
C9 C10 C11 C12 -0.4(6) . . . . ?
C10 C11 C12 C13 0.9(6) . . . . ?
C11 C12 C13 C14 -0.7(6) . . . . ?
C12 C13 C14 N1 -179.5(3) . . . . ?
C12 C13 C14 C9 0.0(5) . . . . ?
C10 C9 C14 N1 -179.9(3) . . . . ?
C8 C9 C14 N1 0.8(3) . . . . ?
C10 C9 C14 C13 0.5(5) . . . . ?
C8 C9 C14 C13 -178.8(3) . . . . ?
N1 C15 C16 C17 130.9(6) . . . . ?
C13 C14 N1 C7 178.9(3) . . . . ?
C9 C14 N1 C7 -0.7(3) . . . . ?
C13 C14 N1 C15 9.4(5) . . . . ?
C9 C14 N1 C15 -170.2(3) . . . . ?
C8 C7 N1 C14 0.3(4) . . . . ?
C6 C7 N1 C14 177.9(3) . . . . ?
C8 C7 N1 C15 169.5(3) . . . . ?
C6 C7 N1 C15 -12.8(5) . . . . ?
C16 C15 N1 C14 -80.4(5) . . . . ?
C16 C15 N1 C7 112.0(4) . . . . ?
